data_2013320
loop_
_publ_author_name
'A. Subbiah Pandi'
'D. Velmurugan'
'S. Shanmuga Sundara Raj'
'Hoong-Kun Fun'
'M. C. Bansal'

_publ_section_title
;
 1-(2-Hydroxy-4-methoxyphenyl)-3-(2,3,4-trimethoxyphenyl)prop-2-en-1-one
;
_journal_issue 6
_journal_name_full 'Acta Crystallographica Section C'
_journal_page_first o302
_journal_page_last o304
_journal_paper_doi 10.1107/S0108270103008679
_journal_volume 59
_journal_year 2003
_chemical_formula_iupac 'C19 H20 O6'
_chemical_formula_moiety 'C19 H20 O6'
_chemical_formula_sum 'C19 H20 O6'
_chemical_formula_weight 344.35
_chemical_name_systematic
;
1-[2-Hydroxy-4-methoxyphenyl]-3-(2',3',4'-trimethoxyphenyl)
prop-2-en-1-one
;
_space_group_IT_number 14
_symmetry_cell_setting monoclinic
_symmetry_space_group_name_Hall '-P 2ybc'
_symmetry_space_group_name_H-M 'P 1 21/c 1'
_atom_sites_solution_hydrogens geom
_atom_sites_solution_primary direct
_atom_sites_solution_secondary difmap
_audit_creation_method SHELXL-97
_cell_angle_alpha 90.00
_cell_angle_beta 92.3030(10)
_cell_angle_gamma 90.00
_cell_formula_units_Z 4
_cell_length_a 16.6025(6)
_cell_length_b 8.1908(2)
_cell_length_c 12.6432(5)
_cell_measurement_reflns_used 5955
_cell_measurement_temperature 293(2)
_cell_measurement_theta_max 28.33
_cell_measurement_theta_min 2.96
_cell_volume 1717.93(10)
_computing_cell_refinement 'SAINT (Siemens, 1996)'
_computing_data_collection 'SMART (Siemens, 1996)'
_computing_data_reduction SAINT
_computing_molecular_graphics 'ZORTEP (Zsolnai, 1997) and PLATON (Spek, 2003)'
_computing_publication_material 'SHELXL97 and PARST(Nardelli, 1995)'
_computing_structure_refinement 'SHELXL97 (Sheldrick, 1997)'
_computing_structure_solution 'SHELXS97 (Sheldrick, 1997)'
_diffrn_ambient_temperature 293(2)
_diffrn_detector_area_resol_mean 8.33
_diffrn_measured_fraction_theta_full 0.993
_diffrn_measured_fraction_theta_max 0.930
_diffrn_measurement_device_type 'Siemens SMART CCD area-detector'
_diffrn_measurement_method \w
_diffrn_radiation_monochromator graphite
_diffrn_radiation_source 'fine-focus sealed tube'
_diffrn_radiation_type MoK\a
_diffrn_radiation_wavelength 0.71073
_diffrn_reflns_av_R_equivalents 0.0626
_diffrn_reflns_av_sigmaI/netI 0.0739
_diffrn_reflns_limit_h_max 22
_diffrn_reflns_limit_h_min -22
_diffrn_reflns_limit_k_max 5
_diffrn_reflns_limit_k_min -10
_diffrn_reflns_limit_l_max 15
_diffrn_reflns_limit_l_min -16
_diffrn_reflns_number 11685
_diffrn_reflns_theta_full 28.31
_diffrn_reflns_theta_max 28.31
_diffrn_reflns_theta_min 2.96
_diffrn_standards_decay_% <1
_exptl_absorpt_coefficient_mu 0.099
_exptl_absorpt_correction_T_max 0.9804
_exptl_absorpt_correction_T_min 0.9690
_exptl_absorpt_correction_type empirical
_exptl_absorpt_process_details '(SADABS; Sheldrick, 1996)'
_exptl_crystal_colour yellow
_exptl_crystal_density_diffrn 1.331
_exptl_crystal_density_method 'not measured'
_exptl_crystal_description 'rectangular slab'
_exptl_crystal_F_000 728
_exptl_crystal_size_max 0.32
_exptl_crystal_size_mid 0.28
_exptl_crystal_size_min 0.20
_refine_diff_density_max 0.197
_refine_diff_density_min -0.308
_refine_ls_extinction_method none
_refine_ls_goodness_of_fit_ref 1.024
_refine_ls_hydrogen_treatment constr
_refine_ls_matrix_type full
_refine_ls_number_parameters 226
_refine_ls_number_reflns 4236
_refine_ls_number_restraints 0
_refine_ls_restrained_S_all 1.024
_refine_ls_R_factor_all 0.1115
_refine_ls_R_factor_gt 0.0575
_refine_ls_shift/su_max <0.001
_refine_ls_shift/su_mean 0.000
_refine_ls_structure_factor_coef Fsqd
_refine_ls_weighting_details 'calc w = 1/[\s^2^(Fo^2^)+(0.06P)^2^] where P = (Fo^2^+2Fc^2^)/3'
_refine_ls_weighting_scheme calc
_refine_ls_wR_factor_gt 0.1291
_refine_ls_wR_factor_ref 0.1481
_reflns_number_gt 2285
_reflns_number_total 4236
_reflns_threshold_expression I>2\s(I)
_cod_data_source_file na1595.cif
_cod_data_source_block I
_cod_depositor_comments
;
The following automatic conversions were performed:
'_symmetry_cell_setting' value 'Monoclinic' changed to 'monoclinic'
according to '/home/saulius/struct/CIF-dictionaries/cif_core.dic'
dictionary named 'cif_core.dic' version 2.4.1 from 2010-06-29.

Automatic conversion script
Id: cif_fix_enum 1527 2010-12-29 10:47:43Z saulius 

The following automatic conversions were performed:

'_symmetry_cell_setting' value 'Monoclinic' changed to 'monoclinic'
according to /home/saulius/struct/CIF-dictionaries/cif_core.dic
dictionary named 'cif_core.dic' version 2.4.1 from 2010-06-29.

Automatic conversion script
Id: cif_fix_values 1715 2011-07-08 13:25:40Z adriana 
;
_cod_original_sg_symbol_H-M 'P 21/c'
_cod_database_code 2013320
_cod_database_fobs_code 2013320

loop_
_symmetry_equiv_pos_as_xyz
'x, y, z'
'-x, y+1/2, -z+1/2'
'-x, -y, -z'
'x, -y-1/2, z-1/2'

loop_
_atom_site_label
_atom_site_fract_x
_atom_site_fract_y
_atom_site_fract_z
_atom_site_U_iso_or_equiv
_atom_site_adp_type
_atom_site_calc_flag
_atom_site_refinement_flags
_atom_site_occupancy
_atom_site_disorder_assembly
_atom_site_disorder_group
_atom_site_type_symbol
O1 0.41006(8) 0.45417(18) 0.90832(11) 0.0593(4) Uani d . 1 . . O
O2 0.44967(8) 0.57618(18) 0.72241(12) 0.0589(4) Uani d . 1 . . O
O3 0.34945(8) 0.53234(17) 0.54318(10) 0.0493(4) Uani d . 1 . . O
O4 0.10647(9) 0.4475(2) 0.37026(11) 0.0665(5) Uani d . 1 . . O
O5 -0.01395(10) 0.4101(2) 0.24713(11) 0.0769(5) Uani d . 1 . . O
H5 0.0291 0.4490 0.2690 0.115 Uiso calc R 1 . . H
O6 -0.22266(8) 0.0603(2) 0.35541(12) 0.0704(5) Uani d . 1 . . O
C1 -0.04430(11) 0.3158(3) 0.32211(14) 0.0482(5) Uani d . 1 . . C
C2 -0.11761(12) 0.2396(3) 0.29813(15) 0.0529(5) Uani d . 1 . . C
H2 -0.1431 0.2541 0.2319 0.063 Uiso calc R 1 . . H
C3 -0.15199(11) 0.1437(3) 0.37208(16) 0.0503(5) Uani d . 1 . . C
C4 -0.11468(11) 0.1218(3) 0.47215(16) 0.0549(5) Uani d . 1 . . C
H4 -0.1390 0.0579 0.5226 0.066 Uiso calc R 1 . . H
C5 -0.04217(11) 0.1952(3) 0.49522(14) 0.0488(5) Uani d . 1 . . C
H5A -0.0178 0.1802 0.5620 0.059 Uiso calc R 1 . . H
C6 -0.00356(10) 0.2920(2) 0.42179(13) 0.0405(4) Uani d . 1 . . C
C7 0.07524(11) 0.3666(2) 0.44133(14) 0.0446(5) Uani d . 1 . . C
C8 0.12035(11) 0.3476(3) 0.54290(15) 0.0476(5) Uani d . 1 . . C
H8 0.0983 0.2888 0.5976 0.057 Uiso calc R 1 . . H
C9 0.19256(11) 0.4146(2) 0.55622(15) 0.0471(5) Uani d . 1 . . C
H9 0.2114 0.4677 0.4971 0.057 Uiso calc R 1 . . H
C10 0.24714(11) 0.4178(2) 0.64935(14) 0.0436(5) Uani d . 1 . . C
C11 0.22606(12) 0.3604(3) 0.74776(16) 0.0540(5) Uani d . 1 . . C
H11 0.1753 0.3145 0.7547 0.065 Uiso calc R 1 . . H
C12 0.27806(12) 0.3694(3) 0.83582(16) 0.0563(6) Uani d . 1 . . C
H12 0.2624 0.3293 0.9007 0.068 Uiso calc R 1 . . H
C13 0.35371(11) 0.4386(2) 0.82676(16) 0.0475(5) Uani d . 1 . . C
C14 0.37646(10) 0.4990(2) 0.72976(15) 0.0433(5) Uani d . 1 . . C
C15 0.32412(11) 0.4864(2) 0.64145(14) 0.0424(5) Uani d . 1 . . C
C16 -0.26436(13) 0.0792(4) 0.25545(19) 0.0790(8) Uani d . 1 . . C
H16A -0.3130 0.0158 0.2543 0.118 Uiso calc R 1 . . H
H16B -0.2307 0.0422 0.2003 0.118 Uiso calc R 1 . . H
H16C -0.2775 0.1922 0.2443 0.118 Uiso calc R 1 . . H
C17 0.39444(15) 0.3741(3) 1.00528(17) 0.0697(7) Uani d . 1 . . C
H17A 0.4380 0.3945 1.0557 0.105 Uiso calc R 1 . . H
H17B 0.3896 0.2587 0.9932 0.105 Uiso calc R 1 . . H
H17C 0.3451 0.4149 1.0323 0.105 Uiso calc R 1 . . H
C18 0.51275(14) 0.4777(4) 0.6866(3) 0.0932(9) Uani d . 1 . . C
H18A 0.5612 0.5413 0.6843 0.140 Uiso calc R 1 . . H
H18B 0.4986 0.4374 0.6170 0.140 Uiso calc R 1 . . H
H18C 0.5214 0.3874 0.7341 0.140 Uiso calc R 1 . . H
C19 0.35802(15) 0.7019(3) 0.52485(19) 0.0710(7) Uani d . 1 . . C
H19A 0.3756 0.7192 0.4543 0.107 Uiso calc R 1 . . H
H19B 0.3972 0.7462 0.5749 0.107 Uiso calc R 1 . . H
H19C 0.3071 0.7551 0.5330 0.107 Uiso calc R 1 . . H

loop_
_atom_site_aniso_label
_atom_site_aniso_U_11
_atom_site_aniso_U_22
_atom_site_aniso_U_33
_atom_site_aniso_U_12
_atom_site_aniso_U_13
_atom_site_aniso_U_23
O1 0.0602(9) 0.0626(10) 0.0537(9) -0.0087(7) -0.0162(7) 0.0054(7)
O2 0.0438(8) 0.0581(10) 0.0745(10) -0.0144(7) 0.0003(7) -0.0005(7)
O3 0.0524(8) 0.0481(9) 0.0480(8) -0.0037(7) 0.0098(6) 0.0002(6)
O4 0.0644(9) 0.0903(13) 0.0445(8) -0.0242(9) 0.0006(7) 0.0088(8)
O5 0.0924(12) 0.1003(14) 0.0370(8) -0.0345(10) -0.0100(7) 0.0097(8)
O6 0.0426(8) 0.0952(13) 0.0725(10) -0.0093(8) -0.0074(7) -0.0135(9)
C1 0.0559(11) 0.0544(13) 0.0340(9) -0.0020(10) -0.0014(8) -0.0057(9)
C2 0.0551(12) 0.0628(15) 0.0398(10) 0.0027(11) -0.0100(9) -0.0125(10)
C3 0.0353(10) 0.0589(14) 0.0564(12) 0.0027(10) -0.0004(9) -0.0155(11)
C4 0.0450(11) 0.0683(15) 0.0514(11) -0.0066(10) 0.0014(9) 0.0064(11)
C5 0.0437(10) 0.0617(14) 0.0406(10) 0.0000(10) -0.0037(8) 0.0010(9)
C6 0.0417(10) 0.0465(12) 0.0334(9) 0.0035(9) 0.0008(7) -0.0052(8)
C7 0.0463(10) 0.0503(12) 0.0373(10) -0.0015(9) 0.0042(8) -0.0041(9)
C8 0.0451(10) 0.0567(13) 0.0410(10) -0.0027(10) -0.0002(8) 0.0016(9)
C9 0.0445(10) 0.0532(13) 0.0439(10) -0.0035(9) 0.0033(8) -0.0023(9)
C10 0.0403(10) 0.0446(12) 0.0458(10) -0.0018(8) -0.0001(8) 0.0002(9)
C11 0.0440(11) 0.0638(14) 0.0540(12) -0.0144(10) 0.0003(9) 0.0072(10)
C12 0.0568(12) 0.0648(15) 0.0470(11) -0.0124(11) -0.0017(9) 0.0093(10)
C13 0.0472(11) 0.0425(12) 0.0519(11) -0.0026(9) -0.0068(9) -0.0003(9)
C14 0.0398(10) 0.0353(11) 0.0545(11) -0.0032(8) -0.0013(8) -0.0012(9)
C15 0.0431(10) 0.0378(11) 0.0468(11) -0.0005(9) 0.0075(8) 0.0005(8)
C16 0.0443(12) 0.118(2) 0.0738(16) 0.0003(13) -0.0091(11) -0.0365(15)
C17 0.0876(17) 0.0651(16) 0.0548(13) -0.0038(14) -0.0169(12) 0.0088(12)
C18 0.0425(12) 0.107(2) 0.130(3) 0.0047(14) 0.0032(14) 0.0010(19)
C19 0.0920(17) 0.0545(15) 0.0677(14) 0.0031(13) 0.0180(13) 0.0133(12)

loop_
_atom_type_symbol
_atom_type_description
_atom_type_scat_dispersion_real
_atom_type_scat_dispersion_imag
_atom_type_scat_source
C C 0.0033 0.0016 'International Tables Vol C Tables 4.2.6.8 and 6.1.1.4'
H H 0.0000 0.0000 'International Tables Vol C Tables 4.2.6.8 and 6.1.1.4'
O O 0.0106 0.0060 'International Tables Vol C Tables 4.2.6.8 and 6.1.1.4'

loop_
_geom_angle_atom_site_label_1
_geom_angle_atom_site_label_2
_geom_angle_atom_site_label_3
_geom_angle
_geom_angle_publ_flag
C13 O1 C17 117.6(2) y
C14 O2 C18 115.4(2) y
C15 O3 C19 116.8(2) y
C1 O5 H5 109.5 ?
C3 O6 C16 117.8(2) y
O5 C1 C2 117.14(17) ?
O5 C1 C6 121.94(17) ?
C2 C1 C6 120.93(18) ?
C1 C2 C3 119.72(18) ?
C1 C2 H2 120.1 ?
C3 C2 H2 120.1 ?
O6 C3 C4 115.0(2) y
O6 C3 C2 124.2(2) y
C4 C3 C2 120.80(18) ?
C5 C4 C3 119.43(19) ?
C5 C4 H4 120.3 ?
C3 C4 H4 120.3 ?
C4 C5 C6 122.13(18) ?
C4 C5 H5A 118.9 ?
C6 C5 H5A 118.9 ?
C5 C6 C1 116.9(2) y
C5 C6 C7 124.0(2) y
C1 C6 C7 119.1(2) y
O4 C7 C6 119.86(17) ?
O4 C7 C8 118.34(17) ?
C6 C7 C8 121.8(2) y
C9 C8 C7 119.66(18) ?
C9 C8 H8 120.2 ?
C7 C8 H8 120.2 ?
C8 C9 C10 129.9(2) y
C8 C9 H9 115.1 ?
C10 C9 H9 115.1 ?
C15 C10 C11 117.55(17) ?
C15 C10 C9 119.22(16) ?
C11 C10 C9 123.2(2) y
C12 C11 C10 122.13(18) ?
C12 C11 H11 118.9 ?
C10 C11 H11 118.9 ?
C13 C12 C11 119.56(18) ?
C13 C12 H12 120.2 ?
C11 C12 H12 120.2 ?
O1 C13 C12 124.69(18) ?
O1 C13 C14 115.45(17) ?
C12 C13 C14 119.86(18) ?
O2 C14 C15 120.32(17) ?
O2 C14 C13 119.70(17) ?
C15 C14 C13 119.94(17) ?
O3 C15 C14 119.95(16) ?
O3 C15 C10 119.00(17) ?
C14 C15 C10 120.93(17) ?
O6 C16 H16A 109.5 ?
O6 C16 H16B 109.5 ?
H16A C16 H16B 109.5 ?
O6 C16 H16C 109.5 ?
H16A C16 H16C 109.5 ?
H16B C16 H16C 109.5 ?
O1 C17 H17A 109.5 ?
O1 C17 H17B 109.5 ?
H17A C17 H17B 109.5 ?
O1 C17 H17C 109.5 ?
H17A C17 H17C 109.5 ?
H17B C17 H17C 109.5 ?
O2 C18 H18A 109.5 ?
O2 C18 H18B 109.5 ?
H18A C18 H18B 109.5 ?
O2 C18 H18C 109.5 ?
H18A C18 H18C 109.5 ?
H18B C18 H18C 109.5 ?
O3 C19 H19A 109.5 ?
O3 C19 H19B 109.5 ?
H19A C19 H19B 109.5 ?
O3 C19 H19C 109.5 ?
H19A C19 H19C 109.5 ?
H19B C19 H19C 109.5 ?

loop_
_geom_bond_atom_site_label_1
_geom_bond_atom_site_label_2
_geom_bond_site_symmetry_2
_geom_bond_distance
_geom_bond_publ_flag
O1 C13 . 1.370(2) y
O1 C17 . 1.423(2) y
O2 C14 . 1.376(2) y
O2 C18 . 1.411(3) y
O3 C15 . 1.380(2) y
O3 C19 . 1.416(3) y
O4 C7 . 1.246(2) y
O5 C1 . 1.337(2) y
O5 H5 . 0.8200 ?
O6 C3 . 1.367(2) y
O6 C16 . 1.425(3) y
C1 C2 . 1.390(3) ?
C1 C6 . 1.420(2) ?
C2 C3 . 1.364(3) ?
C2 H2 . 0.9300 ?
C3 C4 . 1.398(3) ?
C4 C5 . 1.366(3) ?
C4 H4 . 0.9300 ?
C5 C6 . 1.396(3) ?
C5 H5A . 0.9300 ?
C6 C7 . 1.456(3) ?
C7 C8 . 1.469(3) ?
C8 C9 . 1.323(3) y
C8 H8 . 0.9300 ?
C9 C10 . 1.457(3) ?
C9 H9 . 0.9300 ?
C10 C15 . 1.403(2) ?
C10 C11 . 1.388(3) ?
C11 C12 . 1.383(3) ?
C11 H11 . 0.9300 ?
C12 C13 . 1.387(3) ?
C12 H12 . 0.9300 ?
C13 C14 . 1.389(3) ?
C14 C15 . 1.391(3) ?
C16 H16A . 0.9600 ?
C16 H16B . 0.9600 ?
C16 H16C . 0.9600 ?
C17 H17A . 0.9600 ?
C17 H17B . 0.9600 ?
C17 H17C . 0.9600 ?
C18 H18A . 0.9600 ?
C18 H18B . 0.9600 ?
C18 H18C . 0.9600 ?
C19 H19A . 0.9600 ?
C19 H19B . 0.9600 ?
C19 H19C . 0.9600 ?

loop_
_geom_hbond_atom_site_label_D
_geom_hbond_atom_site_label_H
_geom_hbond_atom_site_label_A
_geom_hbond_site_symmetry_A
_geom_hbond_distance_DH
_geom_hbond_distance_HA
_geom_hbond_distance_DA
_geom_hbond_angle_DHA
O5 H5 O4 1 0.82 1.78 2.503(2) 147
C9 H9 O4 1 0.93 2.33 2.715(2) 105
C9 H9 O3 1 0.93 2.40 2.789(2) 105
C19 H19B O2 1 0.96 2.46 3.051(3) 120
C5 H5A O5 4_566 0.93 2.45 3.315(2) 154
C17 H17B O3 4_566 0.96 2.56 3.449(3) 154
C19 H19C O6 3_566 0.96 2.53 3.378(3) 147
C16 H16B O4 2_545 0.96 2.41 3.301(3) 155

loop_
_geom_torsion_atom_site_label_1
_geom_torsion_atom_site_label_2
_geom_torsion_atom_site_label_3
_geom_torsion_atom_site_label_4
_geom_torsion
_geom_torsion_publ_flag
O5 C1 C2 C3 -179.13(19) ?
C6 C1 C2 C3 1.5(3) ?
C16 O6 C3 C4 179.1(2) y
C16 O6 C3 C2 -2.1(3) y
C1 C2 C3 O6 -178.2(2) ?
C1 C2 C3 C4 0.5(3) ?
O6 C3 C4 C5 177.57(18) ?
C2 C3 C4 C5 -1.2(3) ?
C3 C4 C5 C6 -0.1(3) ?
C4 C5 C6 C1 2.0(3) ?
C4 C5 C6 C7 -177.23(19) ?
O5 C1 C6 C5 177.99(19) ?
C2 C1 C6 C5 -2.7(3) ?
O5 C1 C6 C7 -2.8(3) ?
C2 C1 C6 C7 176.54(18) ?
C5 C6 C7 O4 177.93(19) ?
C1 C6 C7 O4 -1.3(3) y
C5 C6 C7 C8 -1.2(3) ?
C1 C6 C7 C8 179.64(18) ?
O4 C7 C8 C9 -0.6(3) y
C6 C7 C8 C9 178.5(2) y
C7 C8 C9 C10 177.6(2) y
C8 C9 C10 C15 175.0(2) y
C8 C9 C10 C11 -7.1(3) ?
C15 C10 C11 C12 0.0(3) ?
C9 C10 C11 C12 -177.9(2) ?
C10 C11 C12 C13 0.4(3) ?
C17 O1 C13 C12 9.1(3) y
C17 O1 C13 C14 -171.33(18) ?
C11 C12 C13 O1 179.9(2) ?
C11 C12 C13 C14 0.4(3) ?
C18 O2 C14 C15 -85.0(2) ?
C18 O2 C14 C13 97.3(2) y
O1 C13 C14 O2 -3.4(3) ?
C12 C13 C14 O2 176.21(18) ?
O1 C13 C14 C15 178.81(17) ?
C12 C13 C14 C15 -1.6(3) ?
C19 O3 C15 C14 -72.7(2) y
C19 O3 C15 C10 111.3(2) ?
O2 C14 C15 O3 8.3(3) ?
C13 C14 C15 O3 -173.94(17) ?
O2 C14 C15 C10 -175.73(17) ?
C13 C14 C15 C10 2.0(3) ?
C11 C10 C15 O3 174.77(18) ?
C9 C10 C15 O3 -7.2(3) ?
C11 C10 C15 C14 -1.2(3) ?
C9 C10 C15 C14 176.80(18) ?

loop_
_cod_related_entry_id
_cod_related_entry_database
_cod_related_entry_code
1 ChemSpider 30652364
